data_7124732
loop_
_publ_author_name
'Kim, Won Young'
'Shi, Hu'
'Jung, Hyo Sung'
'Cho, Daeheum'
'Verwilst, Peter'
'Lee, Jin Yong'
'Kim, Jong Seung'

_publ_section_title
;
 Coumarin-decorated Schiff base hydrolysis as an efficient driving force
 for the fluorescence detection of water in organic solvents.
;
_journal_issue 56
_journal_name_full 'Chemical communications (Cambridge, England)'
_journal_page_first 8675
_journal_page_last 8678
_journal_paper_doi 10.1039/c6cc04285f
_journal_volume 52
_journal_year 2016
_chemical_formula_sum 'C20 H20 N2 O2'
_chemical_formula_weight 320.38
_space_group_IT_number 14
_space_group_name_Hall '-P 2yn'
_space_group_name_H-M_alt 'P 1 21/n 1'
_symmetry_cell_setting monoclinic
_symmetry_space_group_name_H-M 'P 1 21/n 1'
_atom_sites_solution_hydrogens geom
_atom_sites_solution_primary direct
_atom_sites_solution_secondary difmap
_audit_creation_method SHELXL-97
_audit_update_record
;
2016-05-20 deposited with the CCDC.
2016-06-13 downloaded from the CCDC.
;
_cell_angle_alpha 90.00
_cell_angle_beta 103.3850(10)
_cell_angle_gamma 90.00
_cell_formula_units_Z 4
_cell_length_a 9.7970(2)
_cell_length_b 9.3477(2)
_cell_length_c 19.3037(5)
_cell_measurement_reflns_used 27574
_cell_measurement_temperature 296(2)
_cell_measurement_theta_max 25.318
_cell_measurement_theta_min 2.6115
_cell_volume 1719.80(7)
_computing_cell_refinement 'Bruker SMART APEXll'
_computing_data_collection 'Bruker SMART APEXll'
_computing_data_reduction 'Bruker SAINT'
_computing_molecular_graphics WingX
_computing_publication_material WingX
_computing_structure_refinement 'SHELXL-97 (Sheldrick, 1997)'
_computing_structure_solution SHELXTL
_diffrn_ambient_temperature 296(2)
_diffrn_measured_fraction_theta_full 0.997
_diffrn_measured_fraction_theta_max 0.997
_diffrn_measurement_device_type 'CCD area detector'
_diffrn_measurement_method 'omega & phi scan'
_diffrn_radiation_monochromator graphite
_diffrn_radiation_source 'fine-focus sealed tube'
_diffrn_radiation_type MoK\a
_diffrn_radiation_wavelength 0.71073
_diffrn_reflns_av_R_equivalents 0.0300
_diffrn_reflns_av_sigmaI/netI 0.0234
_diffrn_reflns_limit_h_max 13
_diffrn_reflns_limit_h_min -13
_diffrn_reflns_limit_k_max 12
_diffrn_reflns_limit_k_min -12
_diffrn_reflns_limit_l_max 25
_diffrn_reflns_limit_l_min -25
_diffrn_reflns_number 26310
_diffrn_reflns_theta_full 28.34
_diffrn_reflns_theta_max 28.34
_diffrn_reflns_theta_min 2.16
_exptl_absorpt_coefficient_mu 0.081
_exptl_absorpt_correction_T_max 0.9841
_exptl_absorpt_correction_T_min 0.9762
_exptl_absorpt_correction_type multi-scan
_exptl_absorpt_process_details SADABS
_exptl_crystal_colour red
_exptl_crystal_density_diffrn 1.237
_exptl_crystal_density_method 'not measured'
_exptl_crystal_description block
_exptl_crystal_F_000 680
_exptl_crystal_size_max 0.30
_exptl_crystal_size_mid 0.25
_exptl_crystal_size_min 0.20
_refine_diff_density_max 0.227
_refine_diff_density_min -0.177
_refine_diff_density_rms 0.034
_refine_ls_extinction_method none
_refine_ls_goodness_of_fit_ref 1.043
_refine_ls_hydrogen_treatment constr
_refine_ls_matrix_type full
_refine_ls_number_parameters 219
_refine_ls_number_reflns 4279
_refine_ls_number_restraints 0
_refine_ls_restrained_S_all 1.043
_refine_ls_R_factor_all 0.0819
_refine_ls_R_factor_gt 0.0507
_refine_ls_shift/su_max 0.000
_refine_ls_shift/su_mean 0.000
_refine_ls_structure_factor_coef Fsqd
_refine_ls_weighting_details 'calc w=1/[\s^2^(Fo^2^)+(0.0750P)^2^+0.2456P] where P=(Fo^2^+2Fc^2^)/3'
_refine_ls_weighting_scheme calc
_refine_ls_wR_factor_gt 0.1422
_refine_ls_wR_factor_ref 0.1623
_reflns_number_gt 2715
_reflns_number_total 4279
_reflns_threshold_expression >2sigma(I)
_cod_data_source_file c6cc04285f2.cif
_cod_data_source_block compound4
_cod_depositor_comments
;
The following automatic conversions were performed:

data item '_exptl_absorpt_correction_type' value 'MULTI-SCAN' was
changed to 'multi-scan' in accordance with the
/home/saulius/struct/COD-crude-data/automatic-downloads/DataCite-retrospective/RSC/depositions/lib/dictionaries/cif_core.dic
dictionary named 'cif_core.dic' version 2.4.2 last updated on
2011-04-26.

Automatic conversion script
Id: cif_fix_values 6909 2019-04-08 15:41:33Z antanas 
;
_cod_original_sg_symbol_H-M P2(1)/n
_cod_database_code 7124732

loop_
_symmetry_equiv_pos_as_xyz
'x, y, z'
'-x+1/2, y+1/2, -z+1/2'
'-x, -y, -z'
'x-1/2, -y-1/2, z-1/2'

loop_
_atom_site_label
_atom_site_type_symbol
_atom_site_fract_x
_atom_site_fract_y
_atom_site_fract_z
_atom_site_U_iso_or_equiv
_atom_site_adp_type
_atom_site_occupancy
_atom_site_symmetry_multiplicity
_atom_site_calc_flag
_atom_site_refinement_flags
C1 C -0.1943(3) -0.3950(3) 0.22659(12) 0.0924(7) Uani 1 1 d .
H1 H -0.2259 -0.4771 0.2453 0.111 Uiso 1 1 calc R
C2 C -0.0530(3) -0.3697(2) 0.23747(11) 0.0873(7) Uani 1 1 d .
H2 H 0.0113 -0.4351 0.2627 0.105 Uiso 1 1 calc R
C3 C -0.0063(2) -0.2449(2) 0.21039(10) 0.0728(5) Uani 1 1 d .
H3 H 0.0893 -0.2260 0.2179 0.087 Uiso 1 1 calc R
C4 C -0.10317(18) -0.14993(18) 0.17233(8) 0.0575(4) Uani 1 1 d .
C5 C -0.2443(2) -0.1826(2) 0.16072(11) 0.0727(5) Uani 1 1 d .
H5 H -0.3107 -0.1222 0.1331 0.087 Uiso 1 1 calc R
C6 C -0.2864(3) -0.3032(2) 0.18960(13) 0.0894(7) Uani 1 1 d .
H6 H -0.3818 -0.3216 0.1832 0.107 Uiso 1 1 calc R
N1 N -0.06298(15) -0.02370(16) 0.14157(7) 0.0636(4) Uani 1 1 d .
C7 C 0.01468(17) 0.06499(18) 0.18226(9) 0.0554(4) Uani 1 1 d .
H7 H 0.0380 0.0475 0.2310 0.066 Uiso 1 1 calc R
C8 C 0.06856(16) 0.19342(17) 0.15514(8) 0.0528(4) Uani 1 1 d .
C9 C 0.06852(17) 0.21187(17) 0.08520(8) 0.0544(4) Uani 1 1 d .
H9 H 0.0292 0.1411 0.0528 0.065 Uiso 1 1 calc R
C10 C 0.12561(16) 0.33382(17) 0.06011(8) 0.0513(4) Uani 1 1 d .
C11 C 0.18237(15) 0.44107(16) 0.10918(7) 0.0480(4) Uani 1 1 d .
O1 O 0.18206(11) 0.42367(11) 0.18022(5) 0.0552(3) Uani 1 1 d .
C12 C 0.12742(16) 0.30386(17) 0.20586(8) 0.0518(4) Uani 1 1 d .
O2 O 0.13355(14) 0.30219(13) 0.26900(6) 0.0688(4) Uani 1 1 d .
C13 C 0.13107(18) 0.35813(19) -0.01085(8) 0.0608(4) Uani 1 1 d .
H13 H 0.0937 0.2900 -0.0451 0.073 Uiso 1 1 calc R
C14 C 0.18944(18) 0.4785(2) -0.03098(8) 0.0612(4) Uani 1 1 d .
H14 H 0.1926 0.4902 -0.0784 0.073 Uiso 1 1 calc R
C15 C 0.24577(16) 0.58689(18) 0.01913(8) 0.0540(4) Uani 1 1 d .
C16 C 0.23961(16) 0.56463(17) 0.09064(8) 0.0523(4) Uani 1 1 d .
H16 H 0.2743 0.6336 0.1249 0.063 Uiso 1 1 calc R
N2 N 0.30399(17) 0.70750(16) -0.00175(8) 0.0666(4) Uani 1 1 d .
C17 C 0.3185(2) 0.7279(2) -0.07473(10) 0.0705(5) Uani 1 1 d .
H17A H 0.3239 0.8295 -0.0839 0.085 Uiso 1 1 calc R
H17B H 0.2356 0.6907 -0.1074 0.085 Uiso 1 1 calc R
C18 C 0.4473(2) 0.6547(3) -0.08912(13) 0.0937(7) Uani 1 1 d .
H18A H 0.5299 0.6922 -0.0575 0.141 Uiso 1 1 calc R
H18B H 0.4522 0.6718 -0.1375 0.141 Uiso 1 1 calc R
H18C H 0.4414 0.5536 -0.0814 0.141 Uiso 1 1 calc R
C19 C 0.3734(2) 0.8161(2) 0.04945(11) 0.0811(6) Uani 1 1 d .
H19A H 0.4524 0.8556 0.0335 0.097 Uiso 1 1 calc R
H19B H 0.4093 0.7712 0.0953 0.097 Uiso 1 1 calc R
C20 C 0.2771(3) 0.9333(3) 0.05771(14) 0.1118(9) Uani 1 1 d .
H20A H 0.2422 0.9790 0.0125 0.168 Uiso 1 1 calc R
H20B H 0.3265 1.0020 0.0913 0.168 Uiso 1 1 calc R
H20C H 0.1999 0.8951 0.0747 0.168 Uiso 1 1 calc R

loop_
_atom_site_aniso_label
_atom_site_aniso_U_11
_atom_site_aniso_U_22
_atom_site_aniso_U_33
_atom_site_aniso_U_23
_atom_site_aniso_U_13
_atom_site_aniso_U_12
C1 0.130(2) 0.0732(13) 0.0848(15) -0.0002(11) 0.0464(15) -0.0187(15)
C2 0.128(2) 0.0692(13) 0.0665(12) 0.0051(10) 0.0255(12) 0.0246(13)
C3 0.0769(13) 0.0822(13) 0.0594(10) -0.0017(9) 0.0159(9) 0.0119(10)
C4 0.0671(11) 0.0590(9) 0.0484(8) -0.0060(7) 0.0174(7) -0.0017(8)
C5 0.0680(12) 0.0689(11) 0.0820(13) -0.0013(9) 0.0191(10) -0.0022(9)
C6 0.0906(16) 0.0825(15) 0.1024(17) 0.0039(13) 0.0371(13) -0.0144(12)
N1 0.0663(9) 0.0657(9) 0.0575(8) 0.0000(7) 0.0116(7) -0.0087(7)
C7 0.0544(9) 0.0615(10) 0.0508(8) 0.0011(7) 0.0129(7) 0.0050(7)
C8 0.0463(9) 0.0596(9) 0.0511(8) -0.0042(7) 0.0087(6) 0.0028(7)
C9 0.0510(9) 0.0593(9) 0.0513(8) -0.0098(7) 0.0087(7) -0.0008(7)
C10 0.0485(9) 0.0602(9) 0.0447(8) -0.0061(6) 0.0096(6) 0.0031(7)
C11 0.0458(8) 0.0577(9) 0.0397(7) -0.0024(6) 0.0080(6) 0.0062(7)
O1 0.0639(7) 0.0605(7) 0.0400(5) -0.0048(4) 0.0094(5) -0.0034(5)
C12 0.0510(9) 0.0572(9) 0.0464(8) 0.0018(6) 0.0096(6) 0.0048(7)
O2 0.0910(9) 0.0700(8) 0.0448(6) 0.0007(5) 0.0148(6) -0.0026(6)
C13 0.0670(11) 0.0699(10) 0.0455(8) -0.0113(7) 0.0135(7) -0.0023(9)
C14 0.0683(11) 0.0755(11) 0.0418(8) -0.0019(7) 0.0164(7) 0.0064(9)
C15 0.0508(9) 0.0616(10) 0.0506(8) 0.0036(7) 0.0139(7) 0.0081(7)
C16 0.0530(9) 0.0581(9) 0.0448(8) -0.0045(6) 0.0093(6) 0.0029(7)
N2 0.0793(10) 0.0681(9) 0.0547(8) 0.0060(7) 0.0202(7) 0.0007(7)
C17 0.0767(13) 0.0746(12) 0.0627(10) 0.0188(9) 0.0211(9) 0.0103(9)
C18 0.0841(15) 0.1106(17) 0.0970(16) 0.0197(13) 0.0425(12) 0.0136(13)
C19 0.0867(14) 0.0808(14) 0.0728(12) 0.0143(10) 0.0124(10) -0.0094(11)
C20 0.146(2) 0.0885(17) 0.0943(18) -0.0037(13) 0.0136(16) 0.0202(16)

loop_
_atom_type_symbol
_atom_type_description
_atom_type_scat_dispersion_real
_atom_type_scat_dispersion_imag
_atom_type_scat_source
C C 0.0033 0.0016 'International Tables Vol C Tables 4.2.6.8 and 6.1.1.4'
N N 0.0061 0.0033 'International Tables Vol C Tables 4.2.6.8 and 6.1.1.4'
O O 0.0106 0.0060 'International Tables Vol C Tables 4.2.6.8 and 6.1.1.4'
H H 0.0000 0.0000 'International Tables Vol C Tables 4.2.6.8 and 6.1.1.4'

loop_
_geom_angle_atom_site_label_1
_geom_angle_atom_site_label_2
_geom_angle_atom_site_label_3
_geom_angle
C6 C1 C2 120.4(2)
C1 C2 C3 119.5(2)
C4 C3 C2 119.4(2)
C3 C4 C5 118.87(18)
C3 C4 N1 122.33(17)
C5 C4 N1 118.72(16)
C6 C5 C4 120.1(2)
C1 C6 C5 121.5(2)
C7 N1 C4 118.04(14)
N1 C7 C8 122.13(15)
C9 C8 C12 119.29(15)
C9 C8 C7 122.96(14)
C12 C8 C7 117.73(14)
C8 C9 C10 122.43(14)
C13 C10 C11 116.43(15)
C13 C10 C9 125.23(14)
C11 C10 C9 118.33(14)
C16 C11 O1 117.03(13)
C16 C11 C10 123.33(13)
O1 C11 C10 119.63(14)
C12 O1 C11 122.76(11)
O2 C12 O1 116.08(14)
O2 C12 C8 126.37(15)
O1 C12 C8 117.56(13)
C14 C13 C10 121.83(15)
C13 C14 C15 121.23(14)
N2 C15 C16 121.72(15)
N2 C15 C14 120.70(14)
C16 C15 C14 117.57(15)
C11 C16 C15 119.58(14)
C15 N2 C17 122.21(15)
C15 N2 C19 122.12(14)
C17 N2 C19 115.16(15)
N2 C17 C18 112.86(16)
N2 C19 C20 112.16(19)

loop_
_geom_bond_atom_site_label_1
_geom_bond_atom_site_label_2
_geom_bond_distance
C1 C6 1.327(3)
C1 C2 1.372(3)
C2 C3 1.398(3)
C3 C4 1.381(3)
C4 C5 1.383(2)
C4 N1 1.417(2)
C5 C6 1.363(3)
N1 C7 1.267(2)
C7 C8 1.457(2)
C8 C9 1.361(2)
C8 C12 1.448(2)
C9 C10 1.404(2)
C10 C13 1.402(2)
C10 C11 1.403(2)
C11 C16 1.367(2)
C11 O1 1.3817(16)
O1 C12 1.3814(18)
C12 O2 1.2066(18)
C13 C14 1.359(2)
C14 C15 1.421(2)
C15 N2 1.366(2)
C15 C16 1.411(2)
N2 C17 1.461(2)
N2 C19 1.469(3)
C17 C18 1.517(3)
C19 C20 1.478(3)
